data_4115021
loop_
_publ_author_name
'Juventino J. Garcia'
'Nicole M. Brunkan'
'William D. Jones'

_publ_section_title
;
 Cleavage of Carbon-Carbon Bonds in Aromatic Nitriles Using Nickel(0)
;
_journal_name_full 'Journal of the American Chemical Society'
_journal_page_first 9547
_journal_page_last 9555
_journal_paper_doi 10.1021/ja0204933
_journal_volume 124
_journal_year 2002
_chemical_formula_sum 'C24 H38 N2 Ni P2'
_chemical_formula_weight 475.21
_chemical_name_common (dippe)Ni(2-quinolinyl)(CN)
_chemical_name_systematic
;
  ?
;
_space_group_IT_number 2
_symmetry_cell_setting triclinic
_symmetry_space_group_name_Hall '-P 1'
_symmetry_space_group_name_H-M 'P -1'
_atom_sites_solution_hydrogens geom
_atom_sites_solution_primary direct
_atom_sites_solution_secondary difmap
_audit_creation_method SHELXL-97
_cell_angle_alpha 87.8700(10)
_cell_angle_beta 76.8970(10)
_cell_angle_gamma 85.7970(10)
_cell_formula_units_Z 2
_cell_length_a 8.1380(4)
_cell_length_b 10.6539(6)
_cell_length_c 14.6552(8)
_cell_measurement_temperature 193(2)
_cell_volume 1233.94(11)
_computing_cell_refinement 'Bruker SMART'
_computing_data_collection 'Bruker SMART'
_computing_data_reduction 'Bruker SHELXTL'
_computing_molecular_graphics 'Bruker SHELXTL'
_computing_publication_material 'Bruker SHELXTL'
_computing_structure_refinement 'SHELXL-97 (Sheldrick, 1997)'
_computing_structure_solution 'SHELXS-97 (Sheldrick, 1990)'
_diffrn_ambient_temperature 193(2)
_diffrn_measured_fraction_theta_full 0.990
_diffrn_measured_fraction_theta_max 0.990
_diffrn_measurement_device_type 'CCD area detector'
_diffrn_measurement_method 'phi and omega scans'
_diffrn_radiation_monochromator graphite
_diffrn_radiation_source 'normal-focus sealed tube'
_diffrn_radiation_type MoK\a
_diffrn_radiation_wavelength 0.71073
_diffrn_reflns_av_R_equivalents 0.0131
_diffrn_reflns_av_sigmaI/netI 0.0223
_diffrn_reflns_limit_h_max 9
_diffrn_reflns_limit_h_min -9
_diffrn_reflns_limit_k_max 6
_diffrn_reflns_limit_k_min -11
_diffrn_reflns_limit_l_max 15
_diffrn_reflns_limit_l_min -16
_diffrn_reflns_number 5622
_diffrn_reflns_theta_full 23.27
_diffrn_reflns_theta_max 23.27
_diffrn_reflns_theta_min 1.92
_exptl_absorpt_coefficient_mu 0.929
_exptl_absorpt_correction_T_max 0.927999
_exptl_absorpt_correction_T_min 0.764994
_exptl_absorpt_correction_type SADABS
_exptl_crystal_colour brown
_exptl_crystal_density_diffrn 1.279
_exptl_crystal_description plate
_exptl_crystal_F_000 508
_exptl_crystal_size_max .10
_exptl_crystal_size_mid .12
_exptl_crystal_size_min .30
_refine_diff_density_max 0.359
_refine_diff_density_min -0.202
_refine_diff_density_rms 0.046
_refine_ls_extinction_method none
_refine_ls_goodness_of_fit_ref 0.529
_refine_ls_hydrogen_treatment mixed
_refine_ls_matrix_type full
_refine_ls_number_parameters 262
_refine_ls_number_reflns 3514
_refine_ls_number_restraints 0
_refine_ls_restrained_S_all 0.529
_refine_ls_R_factor_all 0.0352
_refine_ls_R_factor_gt 0.0293
_refine_ls_shift/su_max 0.039
_refine_ls_shift/su_mean 0.007
_refine_ls_structure_factor_coef Fsqd
_refine_ls_weighting_details 'calc w=1/[\s^2^(Fo^2^)+(0.1188P)^2^+3.0905P] where P=(Fo^2^+2Fc^2^)/3'
_refine_ls_weighting_scheme calc
_refine_ls_wR_factor_gt 0.0832
_refine_ls_wR_factor_ref 0.0925
_reflns_number_gt 3107
_reflns_number_total 3514
_reflns_threshold_expression >2sigma(I)
_cod_data_source_file ja0204933_3.cif
_cod_data_source_block sad_jonjg07
_cod_original_sg_symbol_H-M P-1
_cod_database_code 4115021

loop_
_symmetry_equiv_pos_as_xyz
'x, y, z'
'-x, -y, -z'

loop_
_atom_site_label
_atom_site_type_symbol
_atom_site_fract_x
_atom_site_fract_y
_atom_site_fract_z
_atom_site_U_iso_or_equiv
_atom_site_adp_type
_atom_site_occupancy
_atom_site_symmetry_multiplicity
_atom_site_calc_flag
_atom_site_refinement_flags
Ni1 Ni 0.20923(4) 0.57547(3) 0.24031(2) 0.02652(13) Uani 1 1 d .
P1 P 0.33550(8) 0.73827(6) 0.27410(4) 0.02742(17) Uani 1 1 d .
P2 P 0.41203(8) 0.45163(6) 0.27401(4) 0.02610(17) Uani 1 1 d .
N1 N -0.0988(3) 0.7339(2) 0.2127(2) 0.0641(8) Uani 1 1 d .
N2 N 0.0433(2) 0.34520(19) 0.25963(15) 0.0308(5) Uani 1 1 d .
C1 C 0.0188(3) 0.6748(2) 0.2216(2) 0.0373(6) Uani 1 1 d .
C2 C 0.1104(3) 0.4348(2) 0.20090(18) 0.0288(6) Uani 1 1 d .
C3 C 0.1134(3) 0.4314(2) 0.10344(18) 0.0331(6) Uani 1 1 d .
H3A H 0.1570 0.4993 0.0636 0.040 Uiso 1 1 calc R
C4 C 0.0555(3) 0.3332(3) 0.06624(19) 0.0357(6) Uani 1 1 d .
H4A H 0.0604 0.3310 0.0009 0.043 Uiso 1 1 calc R
C5 C -0.0125(3) 0.2341(2) 0.12705(19) 0.0325(6) Uani 1 1 d .
C6 C -0.0751(3) 0.1265(3) 0.0956(2) 0.0419(7) Uani 1 1 d .
H6A H -0.0713 0.1185 0.0308 0.050 Uiso 1 1 calc R
C7 C -0.1401(4) 0.0350(3) 0.1573(3) 0.0490(8) Uani 1 1 d .
H7A H -0.1810 -0.0368 0.1354 0.059 Uiso 1 1 calc R
C8 C -0.1473(4) 0.0459(3) 0.2529(2) 0.0472(8) Uani 1 1 d .
H8A H -0.1933 -0.0187 0.2954 0.057 Uiso 1 1 calc R
C9 C -0.0889(3) 0.1485(2) 0.2860(2) 0.0388(6) Uani 1 1 d .
H9A H -0.0949 0.1546 0.3512 0.047 Uiso 1 1 calc R
C10 C -0.0200(3) 0.2451(2) 0.22371(19) 0.0306(6) Uani 1 1 d .
C11 C 0.2043(3) 0.8537(3) 0.35555(19) 0.0390(6) Uani 1 1 d .
H11A H 0.1288 0.9024 0.3199 0.047 Uiso 1 1 calc R
C12 C 0.3060(4) 0.9491(3) 0.3904(2) 0.0538(8) Uani 1 1 d .
H12A H 0.2288 1.0075 0.4326 0.081 Uiso 1 1 calc R
H12B H 0.3696 0.9962 0.3368 0.081 Uiso 1 1 calc R
H12C H 0.3848 0.9048 0.4241 0.081 Uiso 1 1 calc R
C13 C 0.0896(4) 0.7879(3) 0.4375(2) 0.0627(10) Uani 1 1 d .
H13A H 0.0214 0.8511 0.4794 0.094 Uiso 1 1 calc R
H13B H 0.1590 0.7344 0.4720 0.094 Uiso 1 1 calc R
H13C H 0.0149 0.7358 0.4136 0.094 Uiso 1 1 calc R
C14 C 0.4358(3) 0.8377(2) 0.17340(18) 0.0313(6) Uani 1 1 d .
H14A H 0.4973 0.9023 0.1977 0.038 Uiso 1 1 calc R
C15 C 0.3048(4) 0.9072(3) 0.1267(2) 0.0466(7) Uani 1 1 d .
H15A H 0.3622 0.9592 0.0742 0.070 Uiso 1 1 calc R
H15B H 0.2274 0.9611 0.1725 0.070 Uiso 1 1 calc R
H15C H 0.2407 0.8459 0.1035 0.070 Uiso 1 1 calc R
C16 C 0.5650(4) 0.7596(3) 0.10250(19) 0.0410(7) Uani 1 1 d .
H16A H 0.6170 0.8141 0.0501 0.061 Uiso 1 1 calc R
H16B H 0.5085 0.6937 0.0790 0.061 Uiso 1 1 calc R
H16C H 0.6525 0.7209 0.1327 0.061 Uiso 1 1 calc R
C17 C 0.3360(3) 0.3585(2) 0.38214(18) 0.0338(6) Uani 1 1 d .
H17A H 0.2469 0.3057 0.3700 0.041 Uiso 1 1 calc R
C18 C 0.4720(4) 0.2689(3) 0.4105(2) 0.0426(7) Uani 1 1 d .
H18A H 0.4223 0.2223 0.4679 0.064 Uiso 1 1 calc R
H18B H 0.5630 0.3173 0.4218 0.064 Uiso 1 1 calc R
H18C H 0.5179 0.2095 0.3601 0.064 Uiso 1 1 calc R
C19 C 0.2510(4) 0.4457(3) 0.4624(2) 0.0475(7) Uani 1 1 d .
H19A H 0.2105 0.3951 0.5193 0.071 Uiso 1 1 calc R
H19B H 0.1552 0.4948 0.4456 0.071 Uiso 1 1 calc R
H19C H 0.3328 0.5029 0.4738 0.071 Uiso 1 1 calc R
C20 C 0.5360(3) 0.3362(2) 0.18963(18) 0.0305(6) Uani 1 1 d .
H20A H 0.6369 0.3047 0.2142 0.037 Uiso 1 1 calc R
C21 C 0.6014(3) 0.4007(3) 0.09516(18) 0.0381(6) Uani 1 1 d .
H21A H 0.6667 0.3388 0.0510 0.057 Uiso 1 1 calc R
H21B H 0.6739 0.4673 0.1028 0.057 Uiso 1 1 calc R
H21C H 0.5056 0.4377 0.0709 0.057 Uiso 1 1 calc R
C22 C 0.4411(3) 0.2216(2) 0.17785(19) 0.0364(6) Uani 1 1 d .
H22A H 0.5146 0.1647 0.1327 0.055 Uiso 1 1 calc R
H22B H 0.3399 0.2491 0.1549 0.055 Uiso 1 1 calc R
H22C H 0.4078 0.1775 0.2384 0.055 Uiso 1 1 calc R
C23 C 0.5074(3) 0.6797(2) 0.33090(18) 0.0321(6) Uani 1 1 d .
H23A H 0.5995 0.7380 0.3160 0.039 Uiso 1 1 calc R
H23B H 0.4642 0.6776 0.3997 0.039 Uiso 1 1 calc R
C24 C 0.5774(3) 0.5474(2) 0.29798(18) 0.0308(6) Uani 1 1 d .
H24A H 0.6287 0.5042 0.3467 0.037 Uiso 1 1 calc R
H24B H 0.6675 0.5547 0.2403 0.037 Uiso 1 1 calc R

loop_
_atom_site_aniso_label
_atom_site_aniso_U_11
_atom_site_aniso_U_22
_atom_site_aniso_U_33
_atom_site_aniso_U_23
_atom_site_aniso_U_13
_atom_site_aniso_U_12
Ni1 0.0223(2) 0.0224(2) 0.0370(2) -0.00045(14) -0.01069(14) -0.00303(13)
P1 0.0259(3) 0.0246(3) 0.0329(4) -0.0022(3) -0.0081(3) -0.0037(3)
P2 0.0252(3) 0.0248(3) 0.0306(4) 0.0002(3) -0.0110(3) -0.0024(3)
N1 0.0372(15) 0.0349(14) 0.127(3) 0.0081(15) -0.0325(16) -0.0065(12)
N2 0.0266(11) 0.0284(11) 0.0394(12) -0.0036(10) -0.0115(9) -0.0018(9)
C1 0.0258(14) 0.0244(14) 0.0656(19) -0.0014(12) -0.0162(13) -0.0076(12)
C2 0.0214(12) 0.0243(13) 0.0405(14) 0.0004(11) -0.0079(10) 0.0013(10)
C3 0.0278(13) 0.0339(14) 0.0388(15) 0.0031(11) -0.0107(11) -0.0020(11)
C4 0.0308(14) 0.0414(16) 0.0367(14) -0.0037(12) -0.0138(11) 0.0063(12)
C5 0.0240(13) 0.0312(14) 0.0454(15) -0.0084(12) -0.0155(11) 0.0068(11)
C6 0.0347(15) 0.0347(16) 0.0609(19) -0.0158(14) -0.0212(14) 0.0066(12)
C7 0.0358(16) 0.0311(16) 0.086(2) -0.0142(16) -0.0250(16) 0.0016(12)
C8 0.0344(15) 0.0282(15) 0.079(2) 0.0035(15) -0.0135(15) -0.0054(12)
C9 0.0343(15) 0.0315(15) 0.0505(17) 0.0039(12) -0.0095(12) -0.0028(12)
C10 0.0225(12) 0.0248(13) 0.0458(15) -0.0032(11) -0.0114(11) 0.0024(10)
C11 0.0381(15) 0.0325(15) 0.0444(16) -0.0065(12) -0.0059(12) 0.0030(12)
C12 0.066(2) 0.0355(17) 0.059(2) -0.0184(15) -0.0100(16) -0.0005(15)
C13 0.057(2) 0.059(2) 0.060(2) -0.0163(17) 0.0149(17) -0.0044(17)
C14 0.0318(14) 0.0277(13) 0.0362(14) 0.0010(11) -0.0095(11) -0.0085(11)
C15 0.0420(17) 0.0427(17) 0.0547(18) 0.0155(14) -0.0130(14) -0.0013(13)
C16 0.0405(16) 0.0457(17) 0.0355(15) 0.0029(12) -0.0071(12) -0.0011(13)
C17 0.0354(14) 0.0314(14) 0.0375(14) 0.0058(11) -0.0126(11) -0.0108(11)
C18 0.0539(18) 0.0415(16) 0.0383(15) 0.0099(13) -0.0236(13) -0.0045(13)
C19 0.0492(18) 0.0483(18) 0.0401(16) 0.0043(13) 0.0000(13) -0.0063(14)
C20 0.0286(13) 0.0281(13) 0.0372(14) -0.0005(11) -0.0140(11) 0.0031(10)
C21 0.0399(15) 0.0376(15) 0.0360(15) -0.0041(12) -0.0075(12) 0.0017(12)
C22 0.0379(15) 0.0315(14) 0.0427(15) -0.0067(12) -0.0153(12) 0.0019(11)
C23 0.0334(14) 0.0348(14) 0.0321(14) -0.0002(11) -0.0138(11) -0.0086(11)
C24 0.0269(13) 0.0325(14) 0.0359(14) -0.0001(11) -0.0131(11) -0.0033(11)

loop_
_atom_type_symbol
_atom_type_description
_atom_type_scat_dispersion_real
_atom_type_scat_dispersion_imag
_atom_type_scat_source
C C 0.0033 0.0016 'International Tables Vol C Tables 4.2.6.8 and 6.1.1.4'
H H 0.0000 0.0000 'International Tables Vol C Tables 4.2.6.8 and 6.1.1.4'
N N 0.0061 0.0033 'International Tables Vol C Tables 4.2.6.8 and 6.1.1.4'
P P 0.1023 0.0942 'International Tables Vol C Tables 4.2.6.8 and 6.1.1.4'
Ni Ni 0.3393 1.1124 'International Tables Vol C Tables 4.2.6.8 and 6.1.1.4'

loop_
_geom_angle_atom_site_label_1
_geom_angle_atom_site_label_2
_geom_angle_atom_site_label_3
_geom_angle
C1 Ni1 C2 87.25(10)
C1 Ni1 P2 174.09(9)
C2 Ni1 P2 90.62(7)
C1 Ni1 P1 93.41(8)
C2 Ni1 P1 175.40(8)
P2 Ni1 P1 89.15(3)
C11 P1 C14 103.21(12)
C11 P1 C23 105.38(12)
C14 P1 C23 105.69(12)
C11 P1 Ni1 116.86(9)
C14 P1 Ni1 116.16(8)
C23 P1 Ni1 108.51(8)
C17 P2 C20 104.80(12)
C17 P2 C24 106.19(12)
C20 P2 C24 102.44(11)
C17 P2 Ni1 111.03(9)
C20 P2 Ni1 121.85(8)
C24 P2 Ni1 109.28(8)
C2 N2 C10 118.4(2)
N1 C1 Ni1 178.1(3)
N2 C2 C3 121.2(2)
N2 C2 Ni1 122.82(19)
C3 C2 Ni1 115.99(18)
C4 C3 C2 121.5(2)
C3 C4 C5 118.5(2)
C4 C5 C10 117.7(2)
C4 C5 C6 123.2(3)
C10 C5 C6 119.1(3)
C7 C6 C5 120.5(3)
C6 C7 C8 120.3(3)
C9 C8 C7 120.8(3)
C8 C9 C10 120.3(3)
N2 C10 C9 118.5(2)
N2 C10 C5 122.6(2)
C9 C10 C5 118.9(2)
C12 C11 C13 111.0(3)
C12 C11 P1 113.8(2)
C13 C11 P1 111.2(2)
C16 C14 C15 110.7(2)
C16 C14 P1 110.85(18)
C15 C14 P1 111.74(18)
C18 C17 C19 111.0(2)
C18 C17 P2 114.11(19)
C19 C17 P2 110.26(18)
C22 C20 C21 110.6(2)
C22 C20 P2 114.13(17)
C21 C20 P2 110.13(17)
C24 C23 P1 111.29(17)
C23 C24 P2 112.28(17)

loop_
_geom_bond_atom_site_label_1
_geom_bond_atom_site_label_2
_geom_bond_distance
Ni1 C1 1.877(3)
Ni1 C2 1.918(2)
Ni1 P2 2.1704(7)
Ni1 P1 2.2058(7)
P1 C11 1.848(3)
P1 C14 1.852(2)
P1 C23 1.844(2)
P2 C17 1.846(3)
P2 C20 1.851(2)
P2 C24 1.849(2)
N1 C1 1.138(4)
N2 C2 1.324(3)
N2 C10 1.387(3)
C2 C3 1.425(4)
C3 C4 1.358(4)
C4 C5 1.416(4)
C5 C10 1.413(4)
C5 C6 1.421(4)
C6 C7 1.357(4)
C7 C8 1.398(5)
C8 C9 1.370(4)
C9 C10 1.411(4)
C11 C12 1.527(4)
C11 C13 1.526(4)
C14 C16 1.522(4)
C14 C15 1.527(4)
C17 C18 1.528(4)
C17 C19 1.531(4)
C20 C22 1.526(4)
C20 C21 1.524(4)
C23 C24 1.534(4)
